data_1525185
loop_
_publ_author_name
'Ruehl, R.'
'Jeitschko, W.'

_publ_section_title
;
 New pnictides with Ce2 O2 S - type structure
;
_journal_name_full 'Materials Research Bulletin'
_journal_page_first 513
_journal_page_last 517
_journal_volume 14
_journal_year 1979
_chemical_formula_sum 'Eu Mn2 Sb2'
_space_group_IT_number 164
_symmetry_space_group_name_Hall '-P 3 2"'
_symmetry_space_group_name_H-M 'P -3 m 1'
_cell_angle_alpha 90
_cell_angle_beta 90
_cell_angle_gamma 120
_cell_formula_units_Z 1
_cell_length_a 4.57
_cell_length_b 4.57
_cell_length_c 7.66
_cell_volume 138.545
_citation_journal_id_ASTM MRBUAC
_cod_data_source_file Ruehl_MRBUAC_1979_395.cif
_cod_data_source_block Eu1Mn2Sb2
_cod_original_cell_volume 138.5453
_cod_original_formula_sum 'Eu1 Mn2 Sb2'
_cod_database_code 1525185

loop_
_symmetry_equiv_pos_as_xyz
x,y,z
-y,x-y,z
-x+y,-x,z
y,x,-z
-x,-x+y,-z
x-y,-y,-z
-x,-y,-z
y,-x+y,-z
x-y,x,-z
-y,-x,z
x,x-y,z
-x+y,y,z

loop_
_atom_site_label
_atom_site_type_symbol
_atom_site_fract_x
_atom_site_fract_y
_atom_site_fract_z
_atom_site_occupancy
_atom_site_U_iso_or_equiv
Sb1 Sb-3 0.3333 0.6667 0.26 1 0.0
Mn1 Mn+2 0.3333 0.6667 0.62 1 0.0
Eu1 Eu+2 0 0 0 1 0.0
